data_7251506
loop_
_publ_author_name
'Liu, Tong'
'Jing, Xue-Mei'
'Chen, Jia-Li'
'Ding, Xue-Yao'
'Han, Song-De'
'Xue, Zhen-Zhen'
'Huang, Hong-Hua'
'Pan, Jie'

_publ_section_title
;
 Room temperature phosphorescence and photochromism in a series of
 pyridine-based hybrid compounds
;
_journal_issue 3
_journal_name_full CrystEngComm
_journal_page_first 748
_journal_page_last 761
_journal_paper_doi 10.1039/D5CE01077B
_journal_volume 28
_journal_year 2026
_chemical_formula_moiety 'C19 H21 Cd2 Cl4 N5 O'
_chemical_formula_sum 'C19 H21 Cd2 Cl4 N5 O'
_chemical_formula_weight 702.01
_space_group_crystal_system monoclinic
_space_group_IT_number 14
_space_group_name_Hall '-P 2yn'
_space_group_name_H-M_alt 'P 1 21/n 1'
_atom_sites_solution_hydrogens geom
_audit_creation_method SHELXL-2014/7
_audit_update_record
;
2025-07-23 deposited with the CCDC.	2025-12-09 downloaded from the CCDC.
;
_cell_angle_alpha 90
_cell_angle_beta 105.691(16)
_cell_angle_gamma 90
_cell_formula_units_Z 4
_cell_length_a 14.665(2)
_cell_length_b 10.8323(15)
_cell_length_c 15.619(2)
_cell_measurement_reflns_used 1420
_cell_measurement_temperature 293(2)
_cell_measurement_theta_max 24.4820
_cell_measurement_theta_min 2.9010
_cell_volume 2388.7(6)
_computing_cell_refinement 'CrysAlisPro 1.171.39.7e (Rigaku OD, 2015)'
_computing_data_collection 'CrysAlisPro 1.171.39.7e (Rigaku OD, 2015)'
_computing_data_reduction 'CrysAlisPro 1.171.39.7e (Rigaku OD, 2015)'
_computing_structure_refinement 'SHELXL-2014/7 (Sheldrick, 2014)'
_diffrn_ambient_temperature 293(2)
_diffrn_measured_fraction_theta_full 0.999
_diffrn_measured_fraction_theta_max 0.999
_diffrn_measurement_device_type 'XtaLAB Mini (ROW)'
_diffrn_radiation_type MoK\a
_diffrn_radiation_wavelength 0.71073
_diffrn_reflns_av_R_equivalents 0.1063
_diffrn_reflns_av_unetI/netI 0.1474
_diffrn_reflns_Laue_measured_fraction_full 0.999
_diffrn_reflns_Laue_measured_fraction_max 0.999
_diffrn_reflns_limit_h_max 17
_diffrn_reflns_limit_h_min -15
_diffrn_reflns_limit_k_max 9
_diffrn_reflns_limit_k_min -12
_diffrn_reflns_limit_l_max 10
_diffrn_reflns_limit_l_min -18
_diffrn_reflns_number 7844
_diffrn_reflns_point_group_measured_fraction_full 0.999
_diffrn_reflns_point_group_measured_fraction_max 0.999
_diffrn_reflns_theta_full 25.200
_diffrn_reflns_theta_max 25.200
_diffrn_reflns_theta_min 2.529
_exptl_absorpt_coefficient_mu 2.250
_exptl_absorpt_correction_T_max 1.00000
_exptl_absorpt_correction_T_min 0.65071
_exptl_absorpt_correction_type multi-scan
_exptl_absorpt_process_details
;
CrysAlisPro 1.171.39.7e (Rigaku Oxford Diffraction, 2015)
Empirical absorption correction using spherical harmonics,
 implemented in SCALE3 ABSPACK scaling algorithm.
;
_exptl_crystal_colour pale-yellow
_exptl_crystal_density_diffrn 1.952
_exptl_crystal_description block
_exptl_crystal_F_000 1368
_exptl_crystal_size_max 0.18
_exptl_crystal_size_mid 0.16
_exptl_crystal_size_min 0.15
_refine_diff_density_max 1.275
_refine_diff_density_min -1.808
_refine_diff_density_rms 0.230
_refine_ls_extinction_method none
_refine_ls_goodness_of_fit_ref 1.004
_refine_ls_hydrogen_treatment constr
_refine_ls_matrix_type full
_refine_ls_number_parameters 283
_refine_ls_number_reflns 4292
_refine_ls_number_restraints 54
_refine_ls_restrained_S_all 1.001
_refine_ls_R_factor_all 0.1154
_refine_ls_R_factor_gt 0.0667
_refine_ls_shift/su_max 0.000
_refine_ls_shift/su_mean 0.000
_refine_ls_structure_factor_coef Fsqd
_refine_ls_weighting_details 'w=1/[\s^2^(Fo^2^)+(0.0459P)^2^] where P=(Fo^2^+2Fc^2^)/3'
_refine_ls_weighting_scheme calc
_refine_ls_wR_factor_gt 0.1391
_refine_ls_wR_factor_ref 0.1776
_reflns_Friedel_coverage 0.000
_reflns_number_gt 2538
_reflns_number_total 4292
_reflns_threshold_expression 'I > 2\s(I)'
_cod_data_source_file d5ce01077b2.cif
_cod_data_source_block 2
_cod_original_sg_symbol_H-M 'P 21/n'
_cod_database_code 7251506
_shelx_shelxl_version_number 2014/7
_shelx_space_group_comment
;
The symmetry employed for this shelxl refinement is uniquely defined
by the following loop, which should always be used as a source of
symmetry information in preference to the above space-group names.
They are only intended as comments.
;

loop_
_space_group_symop_operation_xyz
'x, y, z'
'-x+1/2, y+1/2, -z+1/2'
'-x, -y, -z'
'x-1/2, -y-1/2, z-1/2'

loop_
_atom_site_label
_atom_site_type_symbol
_atom_site_fract_x
_atom_site_fract_y
_atom_site_fract_z
_atom_site_U_iso_or_equiv
_atom_site_adp_type
_atom_site_occupancy
_atom_site_site_symmetry_order
_atom_site_calc_flag
_atom_site_refinement_flags_posn
_atom_site_refinement_flags_adp
_atom_site_refinement_flags_occupancy
_atom_site_disorder_assembly
_atom_site_disorder_group
Cd1 Cd 0.79656(5) 0.39160(7) 0.51079(5) 0.0319(3) Uani 1 1 d . . . . .
Cd2 Cd 0.51904(6) 0.13119(7) 0.90312(5) 0.0382(3) Uani 1 1 d . . . . .
Cl1 Cl 0.8950(2) 0.2323(2) 0.45141(18) 0.0391(7) Uani 1 1 d . . . . .
Cl2 Cl 0.91040(19) 0.4295(3) 0.66460(17) 0.0403(6) Uani 1 1 d . . . . .
Cl3 Cl 0.6313(2) 0.2883(3) 0.8755(2) 0.0566(8) Uani 1 1 d . . . . .
Cl4 Cl 0.6171(2) 0.0618(2) 1.05788(17) 0.0403(7) Uani 1 1 d . . . . .
C1 C 0.7374(8) 0.1265(9) 0.5796(7) 0.038(3) Uani 1 1 d . . . . .
H1 H 0.8013 0.1104 0.5867 0.046 Uiso 1 1 calc R U . . .
C2 C 0.6820(8) 0.0375(10) 0.6037(7) 0.040(3) Uani 1 1 d . . . . .
H2 H 0.7081 -0.0372 0.6278 0.048 Uiso 1 1 calc R U . . .
C3 C 0.5892(8) 0.0608(9) 0.5918(7) 0.037(3) Uani 1 1 d . U . . .
H3 H 0.5510 0.0014 0.6078 0.044 Uiso 1 1 calc R U . . .
C4 C 0.5491(8) 0.1747(9) 0.5553(7) 0.035(2) Uani 1 1 d . . . . .
C5 C 0.6110(7) 0.2569(9) 0.5345(6) 0.028(2) Uani 1 1 d . . . . .
H5 H 0.5878 0.3329 0.5105 0.034 Uiso 1 1 calc R U . . .
C6 C 0.4589(8) 0.1634(9) 0.6981(7) 0.033(2) Uani 1 1 d . . . . .
H6 H 0.5216 0.1896 0.7146 0.039 Uiso 1 1 calc R U . . .
C7 C 0.4081(7) 0.1634(9) 0.6077(7) 0.032(2) Uani 1 1 d . U . . .
C8 C 0.3139(8) 0.1315(9) 0.5846(7) 0.038(3) Uani 1 1 d . . . . .
H8 H 0.2783 0.1345 0.5255 0.045 Uiso 1 1 calc R U . . .
C9 C 0.2724(9) 0.0948(10) 0.6503(8) 0.045(3) Uani 1 1 d . U . . .
H9 H 0.2089 0.0724 0.6368 0.054 Uiso 1 1 calc R U . . .
C10 C 0.3294(8) 0.0929(9) 0.7368(7) 0.039(3) Uani 1 1 d . . . . .
H10 H 0.3028 0.0659 0.7812 0.046 Uiso 1 1 calc R U . . .
C11 C 0.3518(8) 0.3800(8) 0.4984(7) 0.035(3) Uani 1 1 d . . . . .
H11 H 0.3468 0.3827 0.5565 0.042 Uiso 1 1 calc R U . . .
C12 C 0.4077(8) 0.2903(9) 0.4775(7) 0.034(2) Uani 1 1 d . U . . .
C13 C 0.4147(8) 0.2857(10) 0.3915(7) 0.041(3) Uani 1 1 d . . . . .
H13 H 0.4508 0.2254 0.3736 0.049 Uiso 1 1 calc R U . . .
C14 C 0.3662(9) 0.3736(10) 0.3326(7) 0.046(3) Uani 1 1 d . . . . .
H14 H 0.3715 0.3752 0.2746 0.056 Uiso 1 1 calc R U . . .
C15 C 0.3106(8) 0.4580(10) 0.3591(7) 0.046(3) Uani 1 1 d . . . . .
H15 H 0.2760 0.5139 0.3177 0.056 Uiso 1 1 calc R U . . .
C16 C 0.5305(9) 0.3630(11) 0.1537(8) 0.057(3) Uani 1 1 d . . . . .
H16A H 0.5672 0.3720 0.1116 0.086 Uiso 1 1 calc R U . . .
H16B H 0.4714 0.4059 0.1323 0.086 Uiso 1 1 calc R U . . .
H16C H 0.5185 0.2771 0.1609 0.086 Uiso 1 1 calc R U . . .
C17 C 0.5779(10) 0.5491(10) 0.2495(8) 0.058(4) Uani 1 1 d . U . . .
H17A H 0.5764 0.5681 0.3091 0.087 Uiso 1 1 calc R U . . .
H17B H 0.5215 0.5800 0.2084 0.087 Uiso 1 1 calc R U . . .
H17C H 0.6324 0.5869 0.2377 0.087 Uiso 1 1 calc R U . . .
C18 C 0.6344(7) 0.3528(8) 0.3077(7) 0.032(2) Uani 1 1 d . . . . .
C19 C 0.6452(9) 0.2154(10) 0.2985(8) 0.055(3) Uani 1 1 d . . . . .
H19A H 0.6921 0.1847 0.3495 0.083 Uiso 1 1 calc R U . . .
H19B H 0.6647 0.1985 0.2458 0.083 Uiso 1 1 calc R U . . .
H19C H 0.5857 0.1756 0.2944 0.083 Uiso 1 1 calc R U . . .
N1 N 0.7023(6) 0.2333(7) 0.5468(6) 0.036(2) Uani 1 1 d . . . . .
N2 N 0.4185(7) 0.1267(7) 0.7600(5) 0.034(2) Uani 1 1 d . U . . .
N3 N 0.3043(6) 0.4629(6) 0.4420(5) 0.0276(19) Uani 1 1 d . U . . .
N4 N 0.4538(6) 0.2018(7) 0.5427(5) 0.032(2) Uani 1 1 d . U . . .
N5 N 0.5829(7) 0.4150(8) 0.2393(6) 0.044(2) Uani 1 1 d . U . . .
O1 O 0.6739(6) 0.4063(6) 0.3787(5) 0.0418(19) Uani 1 1 d . . . . .

loop_
_atom_site_aniso_label
_atom_site_aniso_U_11
_atom_site_aniso_U_22
_atom_site_aniso_U_33
_atom_site_aniso_U_23
_atom_site_aniso_U_13
_atom_site_aniso_U_12
Cd1 0.0284(5) 0.0422(5) 0.0252(4) 0.0015(3) 0.0076(4) -0.0014(3)
Cd2 0.0390(5) 0.0533(5) 0.0202(4) 0.0046(3) 0.0045(4) 0.0067(4)
Cl1 0.0439(17) 0.0421(15) 0.0358(15) 0.0011(12) 0.0184(14) 0.0045(12)
Cl2 0.0369(16) 0.0533(15) 0.0273(14) -0.0008(12) 0.0029(13) -0.0014(13)
Cl3 0.0420(18) 0.0672(19) 0.056(2) 0.0084(16) 0.0056(17) -0.0086(16)
Cl4 0.0466(17) 0.0508(15) 0.0212(13) 0.0008(11) 0.0053(13) 0.0158(13)
C1 0.025(6) 0.058(7) 0.038(7) 0.002(5) 0.017(6) 0.007(5)
C2 0.052(8) 0.043(6) 0.030(6) 0.005(5) 0.020(6) 0.009(6)
C3 0.047(6) 0.031(5) 0.035(5) 0.006(4) 0.015(5) 0.008(5)
C4 0.033(6) 0.049(6) 0.023(6) 0.000(5) 0.008(5) -0.002(5)
C5 0.027(6) 0.035(5) 0.025(5) -0.003(4) 0.011(5) 0.004(4)
C6 0.034(6) 0.039(6) 0.028(6) 0.003(5) 0.013(5) 0.007(5)
C7 0.025(5) 0.041(5) 0.029(5) 0.007(4) 0.006(4) 0.005(4)
C8 0.048(7) 0.048(6) 0.020(5) 0.005(5) 0.013(6) -0.001(5)
C9 0.041(6) 0.053(6) 0.044(6) 0.004(5) 0.017(5) -0.010(5)
C10 0.040(7) 0.052(6) 0.027(6) 0.012(5) 0.013(6) 0.008(5)
C11 0.050(8) 0.038(6) 0.019(5) 0.000(4) 0.012(5) -0.001(5)
C12 0.034(5) 0.040(5) 0.025(5) 0.005(4) 0.006(4) 0.005(4)
C13 0.032(6) 0.059(7) 0.030(6) 0.005(5) 0.007(5) 0.013(5)
C14 0.057(8) 0.067(8) 0.026(6) 0.008(5) 0.029(6) 0.016(6)
C15 0.053(8) 0.059(7) 0.031(6) 0.020(5) 0.016(6) 0.013(6)
C16 0.054(9) 0.087(9) 0.027(7) -0.005(6) 0.005(7) -0.010(7)
C17 0.079(9) 0.047(6) 0.037(7) 0.005(5) -0.003(7) 0.005(7)
C18 0.028(6) 0.030(5) 0.040(7) -0.007(5) 0.012(6) -0.009(5)
C19 0.060(9) 0.053(7) 0.045(8) -0.008(6) 0.002(7) -0.005(6)
N1 0.026(5) 0.040(5) 0.035(5) 0.005(4) 0.000(4) 0.003(4)
N2 0.034(5) 0.055(5) 0.017(4) -0.005(4) 0.011(4) 0.005(4)
N3 0.037(5) 0.022(4) 0.028(4) 0.005(3) 0.017(4) 0.012(3)
N4 0.036(5) 0.034(4) 0.030(5) 0.002(4) 0.014(4) -0.001(4)
N5 0.043(5) 0.053(5) 0.030(5) -0.002(4) 0.000(4) 0.001(4)
O1 0.042(5) 0.052(4) 0.024(4) -0.006(3) -0.003(4) 0.007(4)

loop_
_atom_type_symbol
_atom_type_description
_atom_type_scat_dispersion_real
_atom_type_scat_dispersion_imag
_atom_type_scat_source
C C 0.0033 0.0016 'International Tables Vol C Tables 4.2.6.8 and 6.1.1.4'
H H 0.0000 0.0000 'International Tables Vol C Tables 4.2.6.8 and 6.1.1.4'
Cd Cd -0.8075 1.2024 'International Tables Vol C Tables 4.2.6.8 and 6.1.1.4'
Cl Cl 0.1484 0.1585 'International Tables Vol C Tables 4.2.6.8 and 6.1.1.4'
N N 0.0061 0.0033 'International Tables Vol C Tables 4.2.6.8 and 6.1.1.4'
O O 0.0106 0.0060 'International Tables Vol C Tables 4.2.6.8 and 6.1.1.4'

loop_
_geom_angle_atom_site_label_1
_geom_angle_atom_site_label_2
_geom_angle_atom_site_label_3
_geom_angle
_geom_angle_site_symmetry_1
_geom_angle_site_symmetry_3
_geom_angle_publ_flag
O1 Cd1 N1 84.3(3) . . ?
O1 Cd1 N3 80.6(3) . 3_666 ?
N1 Cd1 N3 87.4(3) . 3_666 ?
O1 Cd1 Cl2 164.55(18) . . ?
N1 Cd1 Cl2 99.7(2) . . ?
N3 Cd1 Cl2 84.6(2) 3_666 . ?
O1 Cd1 Cl1 95.72(18) . . ?
N1 Cd1 Cl1 91.2(2) . . ?
N3 Cd1 Cl1 176.2(2) 3_666 . ?
Cl2 Cd1 Cl1 99.11(9) . . ?
O1 Cd1 Cl4 86.1(2) . 2_656 ?
N1 Cd1 Cl4 170.0(2) . 2_656 ?
N3 Cd1 Cl4 94.00(19) 3_666 2_656 ?
Cl2 Cd1 Cl4 90.37(9) . 2_656 ?
Cl1 Cd1 Cl4 86.79(9) . 2_656 ?
N2 Cd2 Cl3 97.2(2) . . ?
N2 Cd2 Cl4 161.5(2) . . ?
Cl3 Cd2 Cl4 97.78(11) . . ?
N2 Cd2 Cl1 88.8(2) . 4_566 ?
Cl3 Cd2 Cl1 102.03(10) . 4_566 ?
Cl4 Cd2 Cl1 98.65(9) . 4_566 ?
N2 Cd2 Cl2 79.6(2) . 2_646 ?
Cl3 Cd2 Cl2 98.12(10) . 2_646 ?
Cl4 Cd2 Cl2 87.50(8) . 2_646 ?
Cl1 Cd2 Cl2 157.87(9) 4_566 2_646 ?
Cd1 Cl1 Cd2 103.10(9) . 4_665 ?
Cd1 Cl2 Cd2 89.10(8) . 2_656 ?
Cd2 Cl4 Cd1 91.73(8) . 2_646 ?
N1 C1 C2 121.7(10) . . ?
N1 C1 H1 119.2 . . ?
C2 C1 H1 119.2 . . ?
C3 C2 C1 118.7(9) . . ?
C3 C2 H2 120.6 . . ?
C1 C2 H2 120.6 . . ?
C2 C3 C4 120.8(10) . . ?
C2 C3 H3 119.6 . . ?
C4 C3 H3 119.6 . . ?
C5 C4 N4 122.4(9) . . ?
C5 C4 C3 115.5(10) . . ?
N4 C4 C3 122.2(9) . . ?
N1 C5 C4 123.2(9) . . ?
N1 C5 H5 118.4 . . ?
C4 C5 H5 118.4 . . ?
N2 C6 C7 120.8(10) . . ?
N2 C6 H6 119.6 . . ?
C7 C6 H6 119.6 . . ?
C8 C7 C6 119.0(9) . . ?
C8 C7 N4 121.4(9) . . ?
C6 C7 N4 119.5(9) . . ?
C7 C8 C9 119.3(10) . . ?
C7 C8 H8 120.4 . . ?
C9 C8 H8 120.4 . . ?
C10 C9 C8 117.3(11) . . ?
C10 C9 H9 121.4 . . ?
C8 C9 H9 121.4 . . ?
N2 C10 C9 124.1(10) . . ?
N2 C10 H10 118.0 . . ?
C9 C10 H10 118.0 . . ?
N3 C11 C12 124.5(9) . . ?
N3 C11 H11 117.8 . . ?
C12 C11 H11 117.8 . . ?
C11 C12 C13 117.9(9) . . ?
C11 C12 N4 120.3(9) . . ?
C13 C12 N4 121.7(9) . . ?
C12 C13 C14 117.7(10) . . ?
C12 C13 H13 121.2 . . ?
C14 C13 H13 121.2 . . ?
C15 C14 C13 120.2(10) . . ?
C15 C14 H14 119.9 . . ?
C13 C14 H14 119.9 . . ?
N3 C15 C14 122.0(10) . . ?
N3 C15 H15 119.0 . . ?
C14 C15 H15 119.0 . . ?
N5 C16 H16A 109.5 . . ?
N5 C16 H16B 109.5 . . ?
H16A C16 H16B 109.5 . . ?
N5 C16 H16C 109.5 . . ?
H16A C16 H16C 109.5 . . ?
H16B C16 H16C 109.5 . . ?
N5 C17 H17A 109.5 . . ?
N5 C17 H17B 109.5 . . ?
H17A C17 H17B 109.5 . . ?
N5 C17 H17C 109.5 . . ?
H17A C17 H17C 109.5 . . ?
H17B C17 H17C 109.5 . . ?
O1 C18 N5 120.7(9) . . ?
O1 C18 C19 120.6(10) . . ?
N5 C18 C19 118.7(10) . . ?
C18 C19 H19A 109.5 . . ?
C18 C19 H19B 109.5 . . ?
H19A C19 H19B 109.5 . . ?
C18 C19 H19C 109.5 . . ?
H19A C19 H19C 109.5 . . ?
H19B C19 H19C 109.5 . . ?
C1 N1 C5 120.1(9) . . ?
C1 N1 Cd1 122.6(7) . . ?
C5 N1 Cd1 117.2(6) . . ?
C10 N2 C6 119.4(9) . . ?
C10 N2 Cd2 126.8(7) . . ?
C6 N2 Cd2 113.8(7) . . ?
C11 N3 C15 117.7(9) . . ?
C11 N3 Cd1 119.8(7) . 3_666 ?
C15 N3 Cd1 122.4(7) . 3_666 ?
C4 N4 C7 119.2(8) . . ?
C4 N4 C12 120.4(8) . . ?
C7 N4 C12 118.8(8) . . ?
C18 N5 C16 126.1(10) . . ?
C18 N5 C17 117.0(9) . . ?
C16 N5 C17 116.8(10) . . ?
C18 O1 Cd1 144.2(7) . . ?

loop_
_geom_bond_atom_site_label_1
_geom_bond_atom_site_label_2
_geom_bond_distance
_geom_bond_site_symmetry_2
_geom_bond_publ_flag
Cd1 O1 2.348(7) . ?
Cd1 N1 2.364(8) . ?
Cd1 N3 2.411(7) 3_666 ?
Cd1 Cl2 2.561(3) . ?
Cd1 Cl1 2.578(3) . ?
Cd1 Cl4 2.625(3) 2_656 ?
Cd2 N2 2.322(9) . ?
Cd2 Cl3 2.486(3) . ?
Cd2 Cl4 2.568(3) . ?
Cd2 Cl1 2.609(3) 4_566 ?
Cd2 Cl2 2.748(3) 2_646 ?
Cl1 Cd2 2.609(3) 4_665 ?
Cl2 Cd2 2.748(3) 2_656 ?
Cl4 Cd1 2.624(3) 2_646 ?
C1 N1 1.312(12) . ?
C1 C2 1.377(14) . ?
C1 H1 0.9300 . ?
C2 C3 1.346(15) . ?
C2 H2 0.9300 . ?
C3 C4 1.420(14) . ?
C3 H3 0.9300 . ?
C4 C5 1.372(13) . ?
C4 N4 1.389(13) . ?
C5 N1 1.325(12) . ?
C5 H5 0.9300 . ?
C6 N2 1.325(12) . ?
C6 C7 1.407(14) . ?
C6 H6 0.9300 . ?
C7 C8 1.374(14) . ?
C7 N4 1.421(12) . ?
C8 C9 1.384(14) . ?
C8 H8 0.9300 . ?
C9 C10 1.383(16) . ?
C9 H9 0.9300 . ?
C10 N2 1.310(14) . ?
C10 H10 0.9300 . ?
C11 N3 1.317(12) . ?
C11 C12 1.367(13) . ?
C11 H11 0.9300 . ?
C12 C13 1.376(13) . ?
C12 N4 1.429(12) . ?
C13 C14 1.380(14) . ?
C13 H13 0.9300 . ?
C14 C15 1.362(14) . ?
C14 H14 0.9300 . ?
C15 N3 1.322(12) . ?
C15 H15 0.9300 . ?
C16 N5 1.462(14) . ?
C16 H16A 0.9600 . ?
C16 H16B 0.9600 . ?
C16 H16C 0.9600 . ?
C17 N5 1.465(13) . ?
C17 H17A 0.9600 . ?
C17 H17B 0.9600 . ?
C17 H17C 0.9600 . ?
C18 O1 1.246(12) . ?
C18 N5 1.315(13) . ?
C18 C19 1.507(13) . ?
C19 H19A 0.9600 . ?
C19 H19B 0.9600 . ?
C19 H19C 0.9600 . ?
N3 Cd1 2.411(7) 3_666 ?
